data_2107771
loop_
_publ_author_name
'Reilly, Anthony M.'
'Cooper, Richard I.'
'Adjiman, Claire S.'
'Bhattacharya, Saswata'
'Boese, A. Daniel'
'Brandenburg, Jan Gerit'
'Bygrave, Peter J.'
'Bylsma, Rita'
'Campbell, Josh E.'
'Car, Roberto'
'Case, David H.'
'Chadha, Renu'
'Cole, Jason C.'
'Cosburn, Katherine'
'Cuppen, Herma M.'
'Curtis, Farren'
'Day, Graeme M.'
'DiStasio Jr, Robert A.'
'Dzyabchenko, Alexander'
'van Eijck, Bouke P.'
'Elking, Dennis M.'
'van den Ende, Joost A.'
'Facelli, Julio C.'
'Ferraro, Marta B.'
'Fusti-Molnar, Laszlo'
'Gatsiou, Christina-Anna'
'Gee, Thomas S.'
'de Gelder, Ren\'e'
'Ghiringhelli, Luca M.'
'Goto, Hitoshi'
'Grimme, Stefan'
'Guo, Rui'
'Hofmann, Detlef W. M.'
'Hoja, Johannes'
'Hylton, Rebecca K.'
'Iuzzolino, Luca'
'Jankiewicz, Wojciech'
'de Jong, Dani\"el T.'
'Kendrick, John'
'de Klerk, Niek J. J.'
'Ko, Hsin-Yu'
'Kuleshova, Liudmila N.'
'Li, Xiayue'
'Lohani, Sanjaya'
'Leusen, Frank J. J.'
'Lund, Albert M.'
'Lv, Jian'
'Ma, Yanming'
'Marom, Noa'
'Masunov, Art\"em E.'
'McCabe, Patrick'
'McMahon, David P.'
'Meekes, Hugo'
'Metz, Michael P.'
'Misquitta, Alston J.'
'Mohamed, Sharmarke'
'Monserrat, Bartomeu'
'Needs, Richard J.'
'Neumann, Marcus A.'
'Nyman, Jonas'
'Obata, Shigeaki'
'Oberhofer, Harald'
'Oganov, Artem R.'
'Orendt, Anita M.'
'Pagola, Gabriel I.'
'Pantelides, Constantinos C.'
'Pickard, Chris J.'
'Podeszwa, Rafal'
'Price, Louise S.'
'Price, Sarah L.'
'Pulido, Angeles'
'Read, Murray G.'
'Reuter, Karsten'
'Schneider, Elia'
'Schober, Christoph'
'Shields, Gregory P.'
'Singh, Pawanpreet'
'Sugden, Isaac J.'
'Szalewicz, Krzysztof'
'Taylor, Christopher R.'
'Tkatchenko, Alexandre'
'Tuckerman, Mark E.'
'Vacarro, Francesca'
'Vasileiadis, Manolis'
'Vazquez-Mayagoitia, Alvaro'
'Vogt, Leslie'
'Wang, Yanchao'
'Watson, Rona E.'
'de Wijs, Gilles A.'
'Yang, Jack'
'Zhu, Qiang'
'Groom, Colin R.'

_publ_section_title
;
 Report on the sixth blind test of organic crystal structure prediction
 methods
;
_journal_issue 4
_journal_name_full 'Acta Crystallographica Section B'
_journal_page_first 439
_journal_page_last 459
_journal_paper_doi 10.1107/S2052520616007447
_journal_volume 72
_journal_year 2016
_chemical_compound_source 'see text'
_chemical_formula_moiety 'C8 N4 S3'
_chemical_formula_sum 'C8 N4 S3'
_chemical_formula_weight 248.33
_space_group_IT_number 19
_symmetry_cell_setting orthorhombic
_symmetry_Int_Tables_number 19
_symmetry_space_group_name_Hall 'P 2ac 2ab'
_symmetry_space_group_name_H-M 'P 21 21 21'
_atom_sites_solution_hydrogens ' .'
_atom_sites_solution_primary ' ?'
_atom_sites_solution_secondary ' ?'
_cell_angle_alpha 90
_cell_angle_beta 90
_cell_angle_gamma 90
_cell_formula_units_Z 4
_cell_length_a 6.30790
_cell_length_b 7.46190
_cell_length_c 23.65020
_cell_volume 1113.189
_computing_publication_material 'PLATON (Spek, 2003)'
_diffrn_radiation_probe x-ray
_diffrn_radiation_type MoK\a
_diffrn_radiation_wavelength 0.71073
_diffrn_reflns_reduction_process
;
;
_exptl_absorpt_coefficient_mu 0.635
_exptl_absorpt_correction_type ' ?'
_exptl_crystal_colour ' ?'
_exptl_crystal_density_diffrn 1.482
_exptl_crystal_density_method 'Not Measured'
_exptl_crystal_description ' ?'
_exptl_crystal_F_000 496
_refine_ls_abs_structure_details 'Flack (1983)'
_refine_ls_extinction_method ' ?'
_refine_ls_hydrogen_treatment ' .'
_refine_ls_number_restraints 0
_refine_ls_weighting_scheme ?
_cod_data_source_file XXII-1_Goto_Obata.cif
_cod_data_source_block XXII_R031
_cod_struct_determination_method theoretical
_cod_database_code 2107771

loop_
_symmetry_equiv_pos_site_id
_symmetry_equiv_pos_as_xyz
1 x,y,z
2 1/2-x,-y,1/2+z
3 1/2+x,1/2-y,-z
4 -x,1/2+y,1/2-z

loop_
_atom_site_label
_atom_site_type_symbol
_atom_site_thermal_displace_type
_atom_site_fract_x
_atom_site_fract_y
_atom_site_fract_z
_atom_site_occupancy
_atom_site_U_iso_or_equiv
S1 S Uiso 0.47404 0.68872 0.13458 1.000 0.0500
S2 S Uiso 0.91938 0.46708 0.10502 1.000 0.0500
S3 S Uiso 0.91495 0.96871 0.03258 1.000 0.0500
N1 N Uiso 1.00934 0.76686 0.04805 1.000 0.0500
N2 N Uiso 0.47069 0.58322 0.28624 1.000 0.0500
N3 N Uiso 1.00366 0.31172 0.25293 1.000 0.0500
N4 N Uiso 0.40118 1.19871 0.07261 1.000 0.0500
C1 C Uiso 0.62288 0.56801 0.18437 1.000 0.0500
C2 C Uiso 0.80388 0.47825 0.17248 1.000 0.0500
C3 C Uiso 0.86763 0.68465 0.08054 1.000 0.0500
C4 C Uiso 0.67823 0.77964 0.09333 1.000 0.0500
C5 C Uiso 0.68115 0.94630 0.06828 1.000 0.0500
C6 C Uiso 0.54025 0.57278 0.24084 1.000 0.0500
C7 C Uiso 0.91571 0.38493 0.21640 1.000 0.0500
C8 C Uiso 0.52432 1.08306 0.07047 1.000 0.0500

loop_
_atom_type_symbol
_atom_type_description
_atom_type_scat_dispersion_real
_atom_type_scat_dispersion_imag
_atom_type_scat_source
C C 0.0033 0.0016 ' International Tables Vol C Tables 4.2.6.8 and 6.1.1.4'
N N 0.0061 0.0033 ' International Tables Vol C Tables 4.2.6.8 and 6.1.1.4'
S S 0.1246 0.1234 ' International Tables Vol C Tables 4.2.6.8 and 6.1.1.4'

loop_
_geom_angle_atom_site_label_1
_geom_angle_atom_site_label_2
_geom_angle_atom_site_label_3
_geom_angle
_geom_angle_publ_flag
C1 S1 C4 100.31 yes
C2 S2 C3 100.30 yes
N1 S3 C5 96.43 yes
S3 N1 C3 107.76 yes
S1 C1 C2 124.47 yes
S1 C1 C6 114.69 yes
C2 C1 C6 120.83 no
S2 C2 C1 124.22 yes
S2 C2 C7 115.50 yes
C1 C2 C7 120.28 no
S2 C3 N1 119.53 yes
S2 C3 C4 123.20 yes
N1 C3 C4 117.27 yes
S1 C4 C3 122.89 yes
S1 C4 C5 126.78 yes
C3 C4 C5 110.32 no
S3 C5 C4 108.21 yes
S3 C5 C8 123.26 yes
C4 C5 C8 128.52 no
N2 C6 C1 177.42 yes
N3 C7 C2 178.37 yes
N4 C8 C5 177.84 yes

loop_
_geom_bond_atom_site_label_1
_geom_bond_atom_site_label_2
_geom_bond_distance
_geom_bond_publ_flag
S1 C1 1.7548 yes
S1 C4 1.7524 yes
S2 C2 1.7559 yes
S2 C3 1.7543 yes
S3 N1 1.6604 yes
S3 C5 1.7076 yes
N1 C3 1.3288 yes
N2 C6 1.1625 yes
N3 C7 1.1630 yes
N4 C8 1.1622 yes
C1 C2 1.3532 no
C1 C6 1.4341 no
C2 C7 1.4358 no
C3 C4 1.4217 no
C4 C5 1.3776 no
C5 C8 1.4222 no

loop_
_geom_torsion_atom_site_label_1
_geom_torsion_atom_site_label_2
_geom_torsion_atom_site_label_3
_geom_torsion_atom_site_label_4
_geom_torsion
_geom_torsion_publ_flag
C1 S1 C4 C5 -144.01 no
C4 S1 C1 C2 -37.26 no
C4 S1 C1 C6 141.67 no
C1 S1 C4 C3 36.98 no
C3 S2 C2 C1 37.32 no
C3 S2 C2 C7 -142.24 no
C2 S2 C3 N1 144.22 no
C2 S2 C3 C4 -36.30 no
C5 S3 N1 C3 -0.99 no
N1 S3 C5 C8 -179.77 no
N1 S3 C5 C4 0.88 no
S3 N1 C3 C4 0.88 no
S3 N1 C3 S2 -179.61 no
C6 C1 C2 C7 0.43 no
S1 C1 C2 C7 179.29 no
C6 C1 C2 S2 -179.11 no
S1 C1 C2 S2 -0.25 no
S2 C3 C4 S1 -0.58 no
S2 C3 C4 C5 -179.74 no
N1 C3 C4 C5 -0.24 no
N1 C3 C4 S1 178.92 no
S1 C4 C5 S3 -179.62 no
C3 C4 C5 C8 -179.81 no
S1 C4 C5 C8 1.07 no
C3 C4 C5 S3 -0.50 no
